data_1556362
loop_
_publ_author_name
'Chisholm, Malcolm H.'
'Choojun, Kittisak'
'Gallucci, Judith C.'
'Wambua, Pasco M.'

_publ_section_title
;
 Chemistry of magnesium alkyls supported by 1,5,9-trimesityldipyrromethene
 and
 2-[(2,6-diisopropylphenyl)amino]-4-[(2,6-diisopropylphenyl)imino]pent-2-ene.
 A comparative study
;
_journal_issue 12
_journal_name_full 'Chemical Science'
_journal_page_first 3445
_journal_paper_doi 10.1039/c2sc21017g
_journal_volume 3
_journal_year 2012
_chemical_compound_source 'synthesis as described'
_chemical_formula_moiety 'C37 H58 Mg1 N2 O1'
_chemical_formula_sum 'C37 H58 Mg N2 O'
_chemical_formula_weight 571.16
_chemical_name_common 'Chisholm 1825'
_space_group_IT_number 2
_space_group_name_Hall '-P 1'
_space_group_name_H-M_alt 'P -1'
_symmetry_cell_setting triclinic
_symmetry_Int_Tables_number 2
_symmetry_space_group_name_Hall '-P 1'
_symmetry_space_group_name_H-M 'P -1'
_atom_sites_solution_hydrogens geom
_atom_sites_solution_primary direct
_atom_sites_solution_secondary difmap
_audit_conform_dict_location ftp://ftp.iucr.org/pub/cif_core.dic
_audit_conform_dict_name cif_core.dic
_audit_conform_dict_version 2.4
_audit_creation_date 2011-03-03T13:40:38-00:00
_audit_creation_method 'WinGX routine CIF_UPDATE'
_cell_angle_alpha 85.663(1)
_cell_angle_beta 78.098(1)
_cell_angle_gamma 87.241(1)
_cell_formula_units_Z 2
_cell_length_a 9.2133(1)
_cell_length_b 12.1983(1)
_cell_length_c 15.8164(2)
_cell_measurement_reflns_used 6072
_cell_measurement_temperature 180(2)
_cell_measurement_theta_max 25.028
_cell_measurement_theta_min 2.037
_cell_measurement_wavelength 0.71073
_cell_volume 1733.39(3)
_computing_cell_refinement 'HKL Scalepack (Otwinowski & Minor 1997)'
_computing_data_collection 'Collect (Nonius BV, 1997-2000)'
_computing_data_reduction 'HKL Denzo and Scalepack (Otwinowski & Minor 1997)'
_computing_molecular_graphics 'Ortep-3 for Windows (Farrugia, 1997)'
_computing_publication_material 'WinGX publication routines (Farrugia, 1999)'
_computing_structure_refinement 'SHELXL-97 (Sheldrick, 2008)'
_computing_structure_solution 'SHELXS-97 (Sheldrick, 2008)'
_diffrn_ambient_temperature 180(2)
_diffrn_detector 'CCD plate'
_diffrn_detector_area_resol_mean 9
_diffrn_measured_fraction_theta_full 0.997
_diffrn_measured_fraction_theta_max 0.997
_diffrn_measurement_device '95mm CCD camera on \k-goniostat'
_diffrn_measurement_device_type 'Nonius KappaCCD'
_diffrn_measurement_method 'phi and omega scans'
_diffrn_orient_matrix_type 'by Nonius Collect from scalepack cell'
_diffrn_orient_matrix_UB_11 0.435725E-1
_diffrn_orient_matrix_UB_12 0.556093E-1
_diffrn_orient_matrix_UB_13 -0.469603E-1
_diffrn_orient_matrix_UB_21 -0.966184E-1
_diffrn_orient_matrix_UB_22 0.428426E-1
_diffrn_orient_matrix_UB_23 0.88493E-2
_diffrn_orient_matrix_UB_31 0.329248E-1
_diffrn_orient_matrix_UB_32 0.428811E-1
_diffrn_orient_matrix_UB_33 0.437084E-1
_diffrn_radiation_monochromator graphite
_diffrn_radiation_probe x-ray
_diffrn_radiation_type MoK\a
_diffrn_radiation_wavelength 0.71073
_diffrn_reflns_av_R_equivalents 0.041
_diffrn_reflns_av_unetI/netI 0.0351
_diffrn_reflns_limit_h_max 10
_diffrn_reflns_limit_h_min -10
_diffrn_reflns_limit_k_max 14
_diffrn_reflns_limit_k_min -14
_diffrn_reflns_limit_l_max 18
_diffrn_reflns_limit_l_min -18
_diffrn_reflns_number 47895
_diffrn_reflns_theta_full 24.99
_diffrn_reflns_theta_max 24.99
_diffrn_reflns_theta_min 2.06
_diffrn_source 'Enraf Nonius FR590'
_exptl_absorpt_coefficient_mu 0.081
_exptl_absorpt_correction_type none
_exptl_crystal_colour colourless
_exptl_crystal_density_diffrn 1.094
_exptl_crystal_density_method 'not measured'
_exptl_crystal_description rod
_exptl_crystal_F_000 628
_exptl_crystal_size_max 0.46
_exptl_crystal_size_mid 0.27
_exptl_crystal_size_min 0.15
_refine_diff_density_max 0.239
_refine_diff_density_min -0.221
_refine_diff_density_rms 0.041
_refine_ls_extinction_method none
_refine_ls_goodness_of_fit_ref 1.037
_refine_ls_hydrogen_treatment constr
_refine_ls_matrix_type full
_refine_ls_number_parameters 379
_refine_ls_number_reflns 6082
_refine_ls_number_restraints 0
_refine_ls_restrained_S_all 1.037
_refine_ls_R_factor_all 0.0632
_refine_ls_R_factor_gt 0.0427
_refine_ls_shift/su_max 0
_refine_ls_shift/su_mean 0
_refine_ls_structure_factor_coef Fsqd
_refine_ls_weighting_details 'w=1/[\s^2^(Fo^2^)+(0.0621P)^2^+0.3969P] where P=(Fo^2^+2Fc^2^)/3'
_refine_ls_weighting_scheme calc
_refine_ls_wR_factor_gt 0.1078
_refine_ls_wR_factor_ref 0.118
_reflns_number_gt 4585
_reflns_number_total 6082
_reflns_threshold_expression >2\s(I)
_cod_data_source_file c2sc21017g.txt
_cod_data_source_block Chisholm1825
_cod_original_sg_symbol_H-M P-1
_cod_database_code 1556362

loop_
_symmetry_equiv_pos_as_xyz
'x, y, z'
'-x, -y, -z'

loop_
_atom_site_label
_atom_site_type_symbol
_atom_site_fract_x
_atom_site_fract_y
_atom_site_fract_z
_atom_site_U_iso_or_equiv
_atom_site_adp_type
_atom_site_occupancy
_atom_site_symmetry_multiplicity
_atom_site_calc_flag
_atom_site_refinement_flags
C1 C 0.56789(16) 0.04585(13) 0.83211(10) 0.0263(4) Uani 1 1 d .
C2 C 0.59834(16) 0.12783(13) 0.88329(10) 0.0279(4) Uani 1 1 d .
H2 H 0.6648 0.1053 0.9204 0.033 Uiso 1 1 calc R
C3 C 0.54591(16) 0.23816(13) 0.88823(10) 0.0262(4) Uani 1 1 d .
C4 C 0.6135(2) -0.07049(14) 0.85967(12) 0.0368(4) Uani 1 1 d .
H4A H 0.5383 -0.1214 0.8527 0.055 Uiso 0.5 1 calc PR
H4B H 0.6223 -0.0741 0.9205 0.055 Uiso 0.5 1 calc PR
H4C H 0.7093 -0.0911 0.8236 0.055 Uiso 0.5 1 calc PR
H4D H 0.7083 -0.0697 0.8785 0.055 Uiso 0.5 1 calc PR
H4E H 0.6243 -0.1169 0.8107 0.055 Uiso 0.5 1 calc PR
H4F H 0.5373 -0.1 0.9076 0.055 Uiso 0.5 1 calc PR
C5 C 0.57351(19) 0.29602(14) 0.96446(11) 0.0340(4) Uani 1 1 d .
H5A H 0.6466 0.3528 0.9438 0.051 Uiso 0.5 1 calc PR
H5B H 0.6114 0.2425 1.0047 0.051 Uiso 0.5 1 calc PR
H5C H 0.4804 0.3302 0.9942 0.051 Uiso 0.5 1 calc PR
H5D H 0.5123 0.2642 1.018 0.051 Uiso 0.5 1 calc PR
H5E H 0.5475 0.3745 0.9571 0.051 Uiso 0.5 1 calc PR
H5F H 0.6786 0.2868 0.9676 0.051 Uiso 0.5 1 calc PR
C6 C 0.45593(17) -0.02754(12) 0.72622(10) 0.0276(4) Uani 1 1 d .
C7 C 0.55383(18) -0.08258(14) 0.66155(11) 0.0329(4) Uani 1 1 d .
C8 C 0.5036(2) -0.17333(14) 0.62820(12) 0.0397(4) Uani 1 1 d .
H8 H 0.5694 -0.2118 0.5851 0.048 Uiso 1 1 calc R
C9 C 0.3611(2) -0.20797(15) 0.65656(12) 0.0405(4) Uani 1 1 d .
H9 H 0.3301 -0.2716 0.6349 0.049 Uiso 1 1 calc R
C10 C 0.2631(2) -0.14998(14) 0.71666(12) 0.0378(4) Uani 1 1 d .
H10 H 0.1637 -0.1728 0.7344 0.045 Uiso 1 1 calc R
C11 C 0.30694(18) -0.05897(13) 0.75170(11) 0.0299(4) Uani 1 1 d .
C12 C 0.7101(2) -0.04500(15) 0.62397(12) 0.0442(5) Uani 1 1 d .
H12 H 0.7292 0.0181 0.6566 0.053 Uiso 1 1 calc R
C13 C 0.8284(2) -0.1358(2) 0.63251(19) 0.0726(7) Uani 1 1 d .
H13A H 0.8177 -0.1624 0.6934 0.109 Uiso 1 1 calc R
H13B H 0.9273 -0.1062 0.6115 0.109 Uiso 1 1 calc R
H13C H 0.8155 -0.1968 0.598 0.109 Uiso 1 1 calc R
C14 C 0.7225(3) -0.0043(2) 0.52902(14) 0.0699(7) Uani 1 1 d .
H14A H 0.7069 -0.0654 0.4955 0.105 Uiso 1 1 calc R
H14B H 0.8215 0.0245 0.5062 0.105 Uiso 1 1 calc R
H14C H 0.6472 0.0542 0.5245 0.105 Uiso 1 1 calc R
C15 C 0.19680(18) 0.00410(15) 0.81734(12) 0.0377(4) Uani 1 1 d .
H15 H 0.2285 0.0821 0.8111 0.045 Uiso 1 1 calc R
C16 C 0.1994(2) -0.0391(2) 0.90953(13) 0.0582(6) Uani 1 1 d .
H16A H 0.1754 -0.1171 0.9169 0.087 Uiso 1 1 calc R
H16B H 0.1261 0.0026 0.9499 0.087 Uiso 1 1 calc R
H16C H 0.2985 -0.0307 0.9213 0.087 Uiso 1 1 calc R
C17 C 0.0387(2) 0.0057(2) 0.80141(17) 0.0665(7) Uani 1 1 d .
H17A H -0.0004 -0.0684 0.8137 0.1 Uiso 1 1 calc R
H17B H 0.0393 0.03 0.7409 0.1 Uiso 1 1 calc R
H17C H -0.0242 0.0566 0.8395 0.1 Uiso 1 1 calc R
C18 C 0.40168(17) 0.39589(13) 0.84888(10) 0.0270(4) Uani 1 1 d .
C19 C 0.47951(17) 0.49380(13) 0.82582(10) 0.0293(4) Uani 1 1 d .
C20 C 0.40067(19) 0.59392(14) 0.83723(11) 0.0356(4) Uani 1 1 d .
H20 H 0.4516 0.6606 0.8212 0.043 Uiso 1 1 calc R
C21 C 0.2506(2) 0.59807(15) 0.87128(12) 0.0379(4) Uani 1 1 d .
H21 H 0.1989 0.667 0.879 0.046 Uiso 1 1 calc R
C22 C 0.17573(19) 0.50181(15) 0.89414(12) 0.0374(4) Uani 1 1 d .
H22 H 0.0723 0.5054 0.9179 0.045 Uiso 1 1 calc R
C23 C 0.24775(17) 0.39934(13) 0.88330(10) 0.0306(4) Uani 1 1 d .
C24 C 0.64549(18) 0.49470(14) 0.78737(12) 0.0364(4) Uani 1 1 d .
H24 H 0.6848 0.4169 0.7887 0.044 Uiso 1 1 calc R
C25 C 0.7300(2) 0.55972(17) 0.83996(15) 0.0518(5) Uani 1 1 d .
H25A H 0.8369 0.5515 0.817 0.078 Uiso 1 1 calc R
H25B H 0.7076 0.5316 0.9008 0.078 Uiso 1 1 calc R
H25C H 0.6995 0.6377 0.8357 0.078 Uiso 1 1 calc R
C26 C 0.6747(2) 0.54006(17) 0.69333(13) 0.0507(5) Uani 1 1 d .
H26A H 0.6193 0.4985 0.6605 0.076 Uiso 1 1 calc R
H26B H 0.7811 0.5331 0.6685 0.076 Uiso 1 1 calc R
H26C H 0.6425 0.6178 0.6904 0.076 Uiso 1 1 calc R
C27 C 0.16251(18) 0.29454(15) 0.90966(12) 0.0395(4) Uani 1 1 d .
H27 H 0.2174 0.2349 0.8748 0.047 Uiso 1 1 calc R
C28 C 0.1564(2) 0.26006(18) 1.00507(15) 0.0591(6) Uani 1 1 d .
H28A H 0.2575 0.2483 1.0152 0.089 Uiso 1 1 calc R
H28B H 0.1025 0.1917 1.0205 0.089 Uiso 1 1 calc R
H28C H 0.1052 0.3181 1.0408 0.089 Uiso 1 1 calc R
C29 C 0.0050(2) 0.3032(2) 0.89302(15) 0.0582(6) Uani 1 1 d .
H29A H -0.0539 0.3568 0.9302 0.087 Uiso 1 1 calc R
H29B H -0.0403 0.2312 0.9061 0.087 Uiso 1 1 calc R
H29C H 0.0079 0.327 0.8321 0.087 Uiso 1 1 calc R
C30 C 0.3169(2) 0.25992(16) 0.63482(13) 0.0432(5) Uani 1 1 d .
H30A H 0.3216 0.1964 0.5988 0.052 Uiso 1 1 calc R
H30B H 0.2181 0.2596 0.674 0.052 Uiso 1 1 calc R
C31 C 0.3181(2) 0.36227(18) 0.57400(13) 0.0502(5) Uani 1 1 d .
H31A H 0.4145 0.364 0.5325 0.06 Uiso 1 1 calc R
H31B H 0.2394 0.3572 0.5404 0.06 Uiso 1 1 calc R
C32 C 0.2945(2) 0.46834(18) 0.61834(15) 0.0590(6) Uani 1 1 d .
H32A H 0.3274 0.5296 0.575 0.071 Uiso 1 1 calc R
H32B H 0.3577 0.466 0.6621 0.071 Uiso 1 1 calc R
C33 C 0.1361(3) 0.4917(2) 0.66217(17) 0.0748(7) Uani 1 1 d .
H33A H 0.0731 0.4972 0.619 0.112 Uiso 1 1 calc R
H33B H 0.1293 0.5612 0.6903 0.112 Uiso 1 1 calc R
H33C H 0.1027 0.4319 0.7058 0.112 Uiso 1 1 calc R
C34 C 0.7166(2) 0.29852(17) 0.55655(11) 0.0425(5) Uani 1 1 d .
H34A H 0.6743 0.3739 0.5489 0.051 Uiso 1 1 calc R
H34B H 0.6732 0.2495 0.5219 0.051 Uiso 1 1 calc R
C35 C 0.8829(2) 0.2975(2) 0.52835(14) 0.0574(6) Uani 1 1 d .
H35A H 0.9213 0.3719 0.5287 0.069 Uiso 1 1 calc R
H35B H 0.9146 0.2711 0.4695 0.069 Uiso 1 1 calc R
C36 C 0.93683(19) 0.21847(18) 0.59515(13) 0.0475(5) Uani 1 1 d .
H36A H 0.9357 0.1412 0.5802 0.057 Uiso 1 1 calc R
H36B H 1.0383 0.2352 0.6009 0.057 Uiso 1 1 calc R
C37 C 0.82506(18) 0.23987(16) 0.67627(12) 0.0392(4) Uani 1 1 d .
H37A H 0.8191 0.1754 0.7187 0.047 Uiso 1 1 calc R
H37B H 0.8511 0.3048 0.7033 0.047 Uiso 1 1 calc R
Mg Mg 0.47501(5) 0.22470(4) 0.71479(3) 0.02538(15) Uani 1 1 d .
N1 N 0.50223(13) 0.06487(10) 0.76466(8) 0.0257(3) Uani 1 1 d .
N2 N 0.47422(13) 0.29017(10) 0.83142(8) 0.0254(3) Uani 1 1 d .
O O 0.68527(12) 0.25986(10) 0.64728(7) 0.0348(3) Uani 1 1 d .

loop_
_atom_site_aniso_label
_atom_site_aniso_U_11
_atom_site_aniso_U_22
_atom_site_aniso_U_33
_atom_site_aniso_U_23
_atom_site_aniso_U_13
_atom_site_aniso_U_12
C1 0.0220(8) 0.0277(9) 0.0275(9) -0.0006(7) -0.0019(7) 0.0020(6)
C2 0.0250(8) 0.0321(9) 0.0283(9) -0.0017(7) -0.0102(7) 0.0023(7)
C3 0.0229(8) 0.0315(9) 0.0247(9) -0.0045(7) -0.0043(6) -0.0025(7)
C4 0.0396(10) 0.0308(10) 0.0407(11) -0.0012(8) -0.0118(8) 0.0047(8)
C5 0.0371(10) 0.0367(10) 0.0306(9) -0.0075(8) -0.0109(7) -0.0008(8)
C6 0.0345(9) 0.0217(8) 0.0277(9) -0.0008(7) -0.0097(7) 0.0012(7)
C7 0.0377(10) 0.0285(9) 0.0326(10) -0.0049(7) -0.0061(7) -0.0010(7)
C8 0.0520(11) 0.0329(10) 0.0341(10) -0.0095(8) -0.0060(8) -0.0006(8)
C9 0.0575(12) 0.0292(10) 0.0389(11) -0.0061(8) -0.0162(9) -0.0083(9)
C10 0.0397(10) 0.0343(10) 0.0417(11) 0.0012(8) -0.0135(8) -0.0083(8)
C11 0.0324(9) 0.0264(9) 0.0321(9) 0.0018(7) -0.0103(7) -0.0019(7)
C12 0.0419(11) 0.0406(11) 0.0469(12) -0.0195(9) 0.0052(9) -0.0053(8)
C13 0.0403(12) 0.0703(16) 0.102(2) -0.0276(14) 0.0041(12) 0.0060(11)
C14 0.0815(17) 0.0738(17) 0.0492(14) -0.0158(12) 0.0101(12) -0.0340(13)
C15 0.0285(9) 0.0334(10) 0.0503(12) -0.0065(8) -0.0039(8) -0.0037(7)
C16 0.0478(12) 0.0793(16) 0.0424(12) -0.0094(11) 0.0035(9) 0.0027(11)
C17 0.0391(12) 0.0745(16) 0.0880(18) -0.0177(14) -0.0168(11) 0.0117(11)
C18 0.0299(9) 0.0281(9) 0.0244(9) -0.0068(7) -0.0074(7) 0.0022(7)
C19 0.0321(9) 0.0291(9) 0.0275(9) -0.0054(7) -0.0066(7) -0.0003(7)
C20 0.0418(10) 0.0273(9) 0.0380(10) -0.0059(8) -0.0077(8) -0.0009(8)
C21 0.0426(11) 0.0298(10) 0.0411(11) -0.0095(8) -0.0076(8) 0.0090(8)
C22 0.0300(9) 0.0399(11) 0.0415(11) -0.0110(8) -0.0038(8) 0.0052(8)
C23 0.0309(9) 0.0322(9) 0.0289(9) -0.0081(7) -0.0050(7) 0.0019(7)
C24 0.0329(9) 0.0289(9) 0.0466(11) -0.0067(8) -0.0044(8) -0.0024(7)
C25 0.0389(11) 0.0481(12) 0.0715(15) -0.0126(11) -0.0139(10) -0.0076(9)
C26 0.0454(11) 0.0485(12) 0.0515(13) 0.0005(10) 0.0046(9) -0.0037(9)
C27 0.0298(9) 0.0343(10) 0.0513(12) -0.0144(9) 0.0028(8) -0.0013(8)
C28 0.0517(13) 0.0513(13) 0.0748(16) 0.0221(12) -0.0204(11) -0.0149(10)
C29 0.0454(12) 0.0692(15) 0.0627(15) 0.0016(12) -0.0148(10) -0.0201(11)
C30 0.0447(11) 0.0427(11) 0.0493(12) -0.0066(9) -0.0255(9) 0.0027(9)
C31 0.0418(11) 0.0681(14) 0.0431(12) 0.0045(10) -0.0185(9) 0.0051(10)
C32 0.0614(14) 0.0542(14) 0.0653(15) 0.0136(11) -0.0264(12) -0.0084(11)
C33 0.0763(17) 0.0727(17) 0.0723(17) -0.0110(14) -0.0081(13) 0.0070(13)
C34 0.0416(10) 0.0555(12) 0.0276(10) 0.0041(9) -0.0038(8) -0.0004(9)
C35 0.0396(11) 0.0842(16) 0.0426(12) 0.0016(11) 0.0035(9) -0.0062(11)
C36 0.0276(9) 0.0650(14) 0.0505(12) -0.0139(10) -0.0056(8) -0.0016(9)
C37 0.0286(9) 0.0498(11) 0.0417(11) -0.0053(9) -0.0122(8) 0.0006(8)
Mg 0.0258(3) 0.0255(3) 0.0259(3) -0.0034(2) -0.0077(2) 0.0011(2)
N1 0.0255(7) 0.0261(7) 0.0257(7) -0.0047(6) -0.0050(5) -0.0002(5)
N2 0.0252(7) 0.0244(7) 0.0267(7) -0.0044(6) -0.0049(6) 0.0007(5)
O 0.0276(6) 0.0479(7) 0.0286(6) 0.0012(5) -0.0060(5) -0.0009(5)

loop_
_atom_type_symbol
_atom_type_description
_atom_type_scat_dispersion_real
_atom_type_scat_dispersion_imag
_atom_type_scat_source
C C 0.0033 0.0016 'International Tables Vol C Tables 4.2.6.8 and 6.1.1.4'
H H 0 0 'International Tables Vol C Tables 4.2.6.8 and 6.1.1.4'
Mg Mg 0.0486 0.0363 'International Tables Vol C Tables 4.2.6.8 and 6.1.1.4'
N N 0.0061 0.0033 'International Tables Vol C Tables 4.2.6.8 and 6.1.1.4'
O O 0.0106 0.006 'International Tables Vol C Tables 4.2.6.8 and 6.1.1.4'

loop_
_geom_angle_atom_site_label_1
_geom_angle_atom_site_label_2
_geom_angle_atom_site_label_3
_geom_angle
N1 C1 C2 124.35(14)
N1 C1 C4 120.53(14)
C2 C1 C4 115.11(14)
C1 C2 C3 130.23(14)
C1 C2 H2 114.9
C3 C2 H2 114.9
N2 C3 C2 123.59(14)
N2 C3 C5 120.49(14)
C2 C3 C5 115.91(14)
C1 C4 H4A 109.5
C1 C4 H4B 109.5
H4A C4 H4B 109.5
C1 C4 H4C 109.5
H4A C4 H4C 109.5
H4B C4 H4C 109.5
C1 C4 H4D 109.5
H4A C4 H4D 141.1
H4B C4 H4D 56.3
H4C C4 H4D 56.3
C1 C4 H4E 109.5
H4A C4 H4E 56.3
H4B C4 H4E 141.1
H4C C4 H4E 56.3
H4D C4 H4E 109.5
C1 C4 H4F 109.5
H4A C4 H4F 56.3
H4B C4 H4F 56.3
H4C C4 H4F 141.1
H4D C4 H4F 109.5
H4E C4 H4F 109.5
C3 C5 H5A 109.5
C3 C5 H5B 109.5
H5A C5 H5B 109.5
C3 C5 H5C 109.5
H5A C5 H5C 109.5
H5B C5 H5C 109.5
C3 C5 H5D 109.5
H5A C5 H5D 141.1
H5B C5 H5D 56.3
H5C C5 H5D 56.3
C3 C5 H5E 109.5
H5A C5 H5E 56.3
H5B C5 H5E 141.1
H5C C5 H5E 56.3
H5D C5 H5E 109.5
C3 C5 H5F 109.5
H5A C5 H5F 56.3
H5B C5 H5F 56.3
H5C C5 H5F 141.1
H5D C5 H5F 109.5
H5E C5 H5F 109.5
C7 C6 C11 119.98(15)
C7 C6 N1 121.33(14)
C11 C6 N1 118.61(14)
C8 C7 C6 118.70(16)
C8 C7 C12 118.57(15)
C6 C7 C12 122.69(15)
C9 C8 C7 121.29(17)
C9 C8 H8 119.4
C7 C8 H8 119.4
C8 C9 C10 119.70(16)
C8 C9 H9 120.2
C10 C9 H9 120.2
C9 C10 C11 121.38(17)
C9 C10 H10 119.3
C11 C10 H10 119.3
C10 C11 C6 118.72(15)
C10 C11 C15 120.45(15)
C6 C11 C15 120.82(14)
C7 C12 C14 109.82(17)
C7 C12 C13 112.42(17)
C14 C12 C13 110.25(18)
C7 C12 H12 108.1
C14 C12 H12 108.1
C13 C12 H12 108.1
C12 C13 H13A 109.5
C12 C13 H13B 109.5
H13A C13 H13B 109.5
C12 C13 H13C 109.5
H13A C13 H13C 109.5
H13B C13 H13C 109.5
C12 C14 H14A 109.5
C12 C14 H14B 109.5
H14A C14 H14B 109.5
C12 C14 H14C 109.5
H14A C14 H14C 109.5
H14B C14 H14C 109.5
C16 C15 C11 111.73(15)
C16 C15 C17 110.28(17)
C11 C15 C17 112.94(16)
C16 C15 H15 107.2
C11 C15 H15 107.2
C17 C15 H15 107.2
C15 C16 H16A 109.5
C15 C16 H16B 109.5
H16A C16 H16B 109.5
C15 C16 H16C 109.5
H16A C16 H16C 109.5
H16B C16 H16C 109.5
C15 C17 H17A 109.5
C15 C17 H17B 109.5
H17A C17 H17B 109.5
C15 C17 H17C 109.5
H17A C17 H17C 109.5
H17B C17 H17C 109.5
C19 C18 C23 120.58(14)
C19 C18 N2 121.03(14)
C23 C18 N2 118.20(14)
C20 C19 C18 118.47(15)
C20 C19 C24 118.83(15)
C18 C19 C24 122.69(14)
C21 C20 C19 121.34(16)
C21 C20 H20 119.3
C19 C20 H20 119.3
C20 C21 C22 119.71(16)
C20 C21 H21 120.1
C22 C21 H21 120.1
C21 C22 C23 121.69(16)
C21 C22 H22 119.2
C23 C22 H22 119.2
C22 C23 C18 118.20(15)
C22 C23 C27 120.53(15)
C18 C23 C27 121.26(14)
C26 C24 C19 111.04(15)
C26 C24 C25 110.17(16)
C19 C24 C25 112.12(15)
C26 C24 H24 107.8
C19 C24 H24 107.8
C25 C24 H24 107.8
C24 C25 H25A 109.5
C24 C25 H25B 109.5
H25A C25 H25B 109.5
C24 C25 H25C 109.5
H25A C25 H25C 109.5
H25B C25 H25C 109.5
C24 C26 H26A 109.5
C24 C26 H26B 109.5
H26A C26 H26B 109.5
C24 C26 H26C 109.5
H26A C26 H26C 109.5
H26B C26 H26C 109.5
C23 C27 C29 113.61(16)
C23 C27 C28 110.78(15)
C29 C27 C28 109.03(16)
C23 C27 H27 107.7
C29 C27 H27 107.7
C28 C27 H27 107.7
C27 C28 H28A 109.5
C27 C28 H28B 109.5
H28A C28 H28B 109.5
C27 C28 H28C 109.5
H28A C28 H28C 109.5
H28B C28 H28C 109.5
C27 C29 H29A 109.5
C27 C29 H29B 109.5
H29A C29 H29B 109.5
C27 C29 H29C 109.5
H29A C29 H29C 109.5
H29B C29 H29C 109.5
C31 C30 Mg 123.62(13)
C31 C30 H30A 106.4
Mg C30 H30A 106.4
C31 C30 H30B 106.4
Mg C30 H30B 106.4
H30A C30 H30B 106.5
C32 C31 C30 114.42(17)
C32 C31 H31A 108.7
C30 C31 H31A 108.7
C32 C31 H31B 108.7
C30 C31 H31B 108.7
H31A C31 H31B 107.6
C31 C32 C33 113.95(19)
C31 C32 H32A 108.8
C33 C32 H32A 108.8
C31 C32 H32B 108.8
C33 C32 H32B 108.8
H32A C32 H32B 107.7
C32 C33 H33A 109.5
C32 C33 H33B 109.5
H33A C33 H33B 109.5
C32 C33 H33C 109.5
H33A C33 H33C 109.5
H33B C33 H33C 109.5
O C34 C35 106.41(14)
O C34 H34A 110.4
C35 C34 H34A 110.4
O C34 H34B 110.4
C35 C34 H34B 110.4
H34A C34 H34B 108.6
C34 C35 C36 103.91(16)
C34 C35 H35A 111
C36 C35 H35A 111
C34 C35 H35B 111
C36 C35 H35B 111
H35A C35 H35B 109
C37 C36 C35 102.17(15)
C37 C36 H36A 111.3
C35 C36 H36A 111.3
C37 C36 H36B 111.3
C35 C36 H36B 111.3
H36A C36 H36B 109.2
O C37 C36 104.40(14)
O C37 H37A 110.9
C36 C37 H37A 110.9
O C37 H37B 110.9
C36 C37 H37B 110.9
H37A C37 H37B 108.9
O Mg N2 101.31(5)
O Mg N1 102.55(5)
N2 Mg N1 93.00(5)
O Mg C30 110.57(7)
N2 Mg C30 126.40(7)
N1 Mg C30 119.20(7)
C1 N1 C6 118.74(13)
C1 N1 Mg 119.76(10)
C6 N1 Mg 121.47(10)
C3 N2 C18 120.14(13)
C3 N2 Mg 120.41(10)
C18 N2 Mg 119.37(10)
C34 O C37 108.94(12)
C34 O Mg 122.91(10)
C37 O Mg 127.81(10)

loop_
_geom_bond_atom_site_label_1
_geom_bond_atom_site_label_2
_geom_bond_distance
C1 N1 1.332(2)
C1 C2 1.406(2)
C1 C4 1.518(2)
C2 C3 1.410(2)
C2 H2 0.95
C3 N2 1.328(2)
C3 C5 1.513(2)
C4 H4A 0.98
C4 H4B 0.98
C4 H4C 0.98
C4 H4D 0.98
C4 H4E 0.98
C4 H4F 0.98
C5 H5A 0.98
C5 H5B 0.98
C5 H5C 0.98
C5 H5D 0.98
C5 H5E 0.98
C5 H5F 0.98
C6 C7 1.406(2)
C6 C11 1.412(2)
C6 N1 1.442(2)
C7 C8 1.399(2)
C7 C12 1.519(2)
C8 C9 1.373(3)
C8 H8 0.95
C9 C10 1.380(3)
C9 H9 0.95
C10 C11 1.390(2)
C10 H10 0.95
C11 C15 1.520(2)
C12 C14 1.529(3)
C12 C13 1.534(3)
C12 H12 1
C13 H13A 0.98
C13 H13B 0.98
C13 H13C 0.98
C14 H14A 0.98
C14 H14B 0.98
C14 H14C 0.98
C15 C16 1.517(3)
C15 C17 1.528(3)
C15 H15 1
C16 H16A 0.98
C16 H16B 0.98
C16 H16C 0.98
C17 H17A 0.98
C17 H17B 0.98
C17 H17C 0.98
C18 C19 1.408(2)
C18 C23 1.410(2)
C18 N2 1.442(2)
C19 C20 1.395(2)
C19 C24 1.525(2)
C20 C21 1.376(2)
C20 H20 0.95
C21 C22 1.377(3)
C21 H21 0.95
C22 C23 1.392(2)
C22 H22 0.95
C23 C27 1.519(2)
C24 C26 1.522(3)
C24 C25 1.534(3)
C24 H24 1
C25 H25A 0.98
C25 H25B 0.98
C25 H25C 0.98
C26 H26A 0.98
C26 H26B 0.98
C26 H26C 0.98
C27 C29 1.525(3)
C27 C28 1.526(3)
C27 H27 1
C28 H28A 0.98
C28 H28B 0.98
C28 H28C 0.98
C29 H29A 0.98
C29 H29B 0.98
C29 H29C 0.98
C30 C31 1.517(3)
C30 Mg 2.1269(17)
C30 H30A 0.99
C30 H30B 0.99
C31 C32 1.504(3)
C31 H31A 0.99
C31 H31B 0.99
C32 C33 1.505(3)
C32 H32A 0.99
C32 H32B 0.99
C33 H33A 0.98
C33 H33B 0.98
C33 H33C 0.98
C34 O 1.451(2)
C34 C35 1.505(3)
C34 H34A 0.99
C34 H34B 0.99
C35 C36 1.519(3)
C35 H35A 0.99
C35 H35B 0.99
C36 C37 1.502(3)
C36 H36A 0.99
C36 H36B 0.99
C37 O 1.4578(19)
C37 H37A 0.99
C37 H37B 0.99
Mg O 2.0577(12)
Mg N2 2.0634(14)
Mg N1 2.0708(14)

loop_
_geom_torsion_atom_site_label_1
_geom_torsion_atom_site_label_2
_geom_torsion_atom_site_label_3
_geom_torsion_atom_site_label_4
_geom_torsion
N1 C1 C2 C3 13.6(3)
C4 C1 C2 C3 -165.44(16)
C1 C2 C3 N2 -12.3(3)
C1 C2 C3 C5 166.62(16)
C11 C6 C7 C8 -4.7(2)
N1 C6 C7 C8 178.47(15)
C11 C6 C7 C12 172.96(16)
N1 C6 C7 C12 -3.9(2)
C6 C7 C8 C9 0.9(3)
C12 C7 C8 C9 -176.83(17)
C7 C8 C9 C10 2.6(3)
C8 C9 C10 C11 -2.3(3)
C9 C10 C11 C6 -1.5(3)
C9 C10 C11 C15 179.58(16)
C7 C6 C11 C10 4.9(2)
N1 C6 C11 C10 -178.13(14)
C7 C6 C11 C15 -176.09(15)
N1 C6 C11 C15 0.8(2)
C8 C7 C12 C14 64.7(2)
C6 C7 C12 C14 -112.99(19)
C8 C7 C12 C13 -58.5(2)
C6 C7 C12 C13 123.9(2)
C10 C11 C15 C16 91.8(2)
C6 C11 C15 C16 -87.2(2)
C10 C11 C15 C17 -33.2(2)
C6 C11 C15 C17 147.83(18)
C23 C18 C19 C20 -0.5(2)
N2 C18 C19 C20 174.38(14)
C23 C18 C19 C24 -179.26(15)
N2 C18 C19 C24 -4.4(2)
C18 C19 C20 C21 0.9(3)
C24 C19 C20 C21 179.72(16)
C19 C20 C21 C22 -0.5(3)
C20 C21 C22 C23 -0.4(3)
C21 C22 C23 C18 0.8(3)
C21 C22 C23 C27 179.59(17)
C19 C18 C23 C22 -0.3(2)
N2 C18 C23 C22 -175.32(14)
C19 C18 C23 C27 -179.14(15)
N2 C18 C23 C27 5.9(2)
C20 C19 C24 C26 -67.0(2)
C18 C19 C24 C26 111.81(18)
C20 C19 C24 C25 56.8(2)
C18 C19 C24 C25 -124.46(18)
C22 C23 C27 C29 36.2(2)
C18 C23 C27 C29 -145.00(17)
C22 C23 C27 C28 -86.9(2)
C18 C23 C27 C28 91.87(19)
Mg C30 C31 C32 -63.1(2)
C30 C31 C32 C33 -75.9(2)
O C34 C35 C36 20.6(2)
C34 C35 C36 C37 -34.9(2)
C35 C36 C37 O 36.58(19)
C31 C30 Mg O -42.70(18)
C31 C30 Mg N2 79.78(18)
C31 C30 Mg N1 -161.11(14)
C2 C1 N1 C6 -170.16(14)
C4 C1 N1 C6 8.9(2)
C2 C1 N1 Mg 11.9(2)
C4 C1 N1 Mg -169.13(11)
C7 C6 N1 C1 -86.59(19)
C11 C6 N1 C1 96.52(17)
C7 C6 N1 Mg 91.35(16)
C11 C6 N1 Mg -85.53(16)
O Mg N1 C1 75.89(12)
N2 Mg N1 C1 -26.41(12)
C30 Mg N1 C1 -161.65(12)
O Mg N1 C6 -102.04(11)
N2 Mg N1 C6 155.67(11)
C30 Mg N1 C6 20.42(14)
C2 C3 N2 C18 169.14(14)
C5 C3 N2 C18 -9.8(2)
C2 C3 N2 Mg -14.1(2)
C5 C3 N2 Mg 166.94(11)
C19 C18 N2 C3 87.10(19)
C23 C18 N2 C3 -97.93(18)
C19 C18 N2 Mg -89.65(16)
C23 C18 N2 Mg 85.32(16)
O Mg N2 C3 -75.78(12)
N1 Mg N2 C3 27.66(12)
C30 Mg N2 C3 157.88(12)
O Mg N2 C18 100.96(11)
N1 Mg N2 C18 -155.60(11)
C30 Mg N2 C18 -25.38(14)
C35 C34 O C37 2.4(2)
C35 C34 O Mg -171.42(13)
C36 C37 O C34 -24.76(19)
C36 C37 O Mg 148.63(13)
N2 Mg O C34 -138.70(13)
N1 Mg O C34 125.60(13)
C30 Mg O C34 -2.53(15)
N2 Mg O C37 48.75(14)
N1 Mg O C37 -46.94(14)
C30 Mg O C37 -175.07(13)
